data_1514088
loop_
_publ_author_name
'Masaki, N.'
'Doi, K.'
'Nasu, S.'
'Tanifuji, T.'
'Uchida, K.'

_publ_section_title
;
 Gitterstruktur der Oxide, Sulfide, Selenide und Telluride des Lithiums,
 Natriums und Kaliums
;
_journal_coden_ASTM JNUMAM
_journal_name_full 'Journal of Nuclear Materials'
_journal_page_first 341
_journal_page_last 342
_journal_paper_doi 10.1016/0022-3115(79)90174-0
_journal_volume 84
_journal_year 1979
_chemical_formula_structural 'Li2 O'
_chemical_formula_sum 'Li2 O'
_chemical_name_systematic 'Dilithium Oxide'
_space_group_IT_number 166
_symmetry_Int_Tables_number 166
_symmetry_space_group_name_Hall '-R 3 2"'
_symmetry_space_group_name_H-M 'R -3 m :H'
_audit_creation_date 2007/04/01
_cell_angle_alpha 90.
_cell_angle_beta 90.
_cell_angle_gamma 120.
_cell_formula_units_Z 3
_cell_length_a 3.624
_cell_length_b 3.624
_cell_length_c 7.97
_cell_volume 90.649
_cod_data_source_file 'data_Li2Omelanie108886.cif'
_cod_data_source_block /var/www/cod/tmp/uploads/1395928152.08-D290F29E9218B844.cif
_cod_original_cell_volume 90.65
_cod_original_sg_symbol_H-M 'R -3 m H'
_cod_original_formula_sum 'Li2 O1'
_cod_database_code 1514088

loop_
_symmetry_equiv_pos_site_id
_symmetry_equiv_pos_as_xyz
1 'x-y, -y, -z'
2 '-x, -x+y, -z'
3 'y, x, -z'
4 'x-y, x, -z'
5 'y, -x+y, -z'
6 '-x, -y, -z'
7 '-x+y, y, z'
8 'x, x-y, z'
9 '-y, -x, z'
10 '-x+y, -x, z'
11 '-y, x-y, z'
12 'x, y, z'
13 'x-y+2/3, -y+1/3, -z+1/3'
14 'x-y+1/3, -y+2/3, -z+2/3'
15 '-x+2/3, -x+y+1/3, -z+1/3'
16 '-x+1/3, -x+y+2/3, -z+2/3'
17 'y+2/3, x+1/3, -z+1/3'
18 'y+1/3, x+2/3, -z+2/3'
19 'x-y+2/3, x+1/3, -z+1/3'
20 'x-y+1/3, x+2/3, -z+2/3'
21 'y+2/3, -x+y+1/3, -z+1/3'
22 'y+1/3, -x+y+2/3, -z+2/3'
23 '-x+2/3, -y+1/3, -z+1/3'
24 '-x+1/3, -y+2/3, -z+2/3'
25 '-x+y+2/3, y+1/3, z+1/3'
26 '-x+y+1/3, y+2/3, z+2/3'
27 'x+2/3, x-y+1/3, z+1/3'
28 'x+1/3, x-y+2/3, z+2/3'
29 '-y+2/3, -x+1/3, z+1/3'
30 '-y+1/3, -x+2/3, z+2/3'
31 '-x+y+2/3, -x+1/3, z+1/3'
32 '-x+y+1/3, -x+2/3, z+2/3'
33 '-y+2/3, x-y+1/3, z+1/3'
34 '-y+1/3, x-y+2/3, z+2/3'
35 'x+2/3, y+1/3, z+1/3'
36 'x+1/3, y+2/3, z+2/3'

loop_
_atom_site_label
_atom_site_type_symbol
_atom_site_symmetry_multiplicity
_atom_site_Wyckoff_symbol
_atom_site_fract_x
_atom_site_fract_y
_atom_site_fract_z
_atom_site_occupancy
_atom_site_attached_hydrogens
_atom_site_B_iso_or_equiv
O1 O2- 3 a 0 0 0 1. 0 0
Li1 Li1+ 6 c 0 0 0.25 1. 0 0

loop_
_atom_type_symbol
_atom_type_oxidation_number
Li1+ 1
O2- -2
